data_2021518
loop_
_publ_author_name
'Oliveira, Ana P. A.'
'Ferreira, Isabella P.'
'Despaigne, Angel A. Recio'
'da Silva, Jeferson G.'
'Vieira, Ana Carolina S.'
'Santos, Mariana S.'
'Alexandre-Moreira, Magna S.'
'Diniz, Renata'
'Beraldo, Heloisa'

_publ_section_title
;
 Structural studies and antileishmanial activity of 2-acetylpyridine and
 2-benzoylpyridine nitroimidazole-derived hydrazones
;
_journal_coeditor_code KY3160
_journal_issue 3
_journal_name_full 'Acta Crystallographica Section C'
_journal_page_first
;
;
_journal_paper_doi 10.1107/S2053229619001529
_journal_volume 75
_journal_year 2019
_chemical_formula_iupac 'C17 H14 N6 O3'
_chemical_formula_moiety 'C17 H14 N6 O3'
_chemical_formula_sum 'C17 H14 N6 O3'
_chemical_formula_weight 350.34
_chemical_name_common
;
(<i>E</i>)-2-Benzoylpyridine-4-nitroimidazole hydrazone
;
_chemical_name_systematic
(<i>E</i>)-2-(2-Nitro-1<i>H</i>-imidazol-1-yl)-<i>N</i>'-[(phenyl)(pyridin-2-yl)methylidene]acetohydrazide
_space_group_crystal_system triclinic
_space_group_IT_number 2
_space_group_name_Hall '-P 1'
_space_group_name_H-M_alt 'P -1'
_symmetry_space_group_name_Hall '-P 1'
_symmetry_space_group_name_H-M 'P -1'
_atom_sites_solution_hydrogens geom
_audit_creation_method SHELXL-2017/1
_cell_angle_alpha 74.736(10)
_cell_angle_beta 88.725(8)
_cell_angle_gamma 87.006(8)
_cell_formula_units_Z 2
_cell_length_a 5.8656(4)
_cell_length_b 10.3304(12)
_cell_length_c 13.7224(16)
_cell_measurement_reflns_used 1644
_cell_measurement_temperature 270(2)
_cell_measurement_theta_max 25.4130
_cell_measurement_theta_min 2.2020
_cell_volume 801.04(15)
_computing_cell_refinement
;
CrysAlis PRO (Rigaku OD, 2015)
;
_computing_data_collection
;
CrysAlis PRO (Rigaku OD, 2015)
;
_computing_data_reduction
;
CrysAlis PRO (Rigaku OD, 2015)
;
_computing_molecular_graphics
;
Mercury (Macrae <i>et al.</i>, 2008) and
ORTEP-3 For Windows (Farrugia, 2012)
;
_computing_publication_material
;
WinGX (Farrugia, 2012) and publCIF (Westrip, 2010)
;
_computing_structure_refinement
;
SHELXL2017 (Sheldrick, 2015b)
;
_computing_structure_solution
;
SHELXS2017 (Sheldrick, 2015a)
;
_diffrn_ambient_temperature 270(2)
_diffrn_detector 'CCD plate'
_diffrn_detector_area_resol_mean 10.4186
_diffrn_measured_fraction_theta_full 0.999
_diffrn_measured_fraction_theta_max 0.999
_diffrn_measurement_device 'four-circle diffractometer'
_diffrn_measurement_device_type 'Rigaku Xcalibur Gemini ultra diffractometer with an Atlas detector'
_diffrn_measurement_method '\w scans'
_diffrn_radiation_monochromator graphite
_diffrn_radiation_probe x-ray
_diffrn_radiation_type 'Mo K\a'
_diffrn_radiation_wavelength 0.71073
_diffrn_reflns_av_R_equivalents 0.0318
_diffrn_reflns_av_unetI/netI 0.0720
_diffrn_reflns_limit_h_max 7
_diffrn_reflns_limit_h_min -7
_diffrn_reflns_limit_k_max 12
_diffrn_reflns_limit_k_min -12
_diffrn_reflns_limit_l_max 17
_diffrn_reflns_limit_l_min -15
_diffrn_reflns_number 5468
_diffrn_reflns_theta_full 25.242
_diffrn_reflns_theta_max 26.371
_diffrn_reflns_theta_min 2.046
_diffrn_source 'Enhance (Mo) X-ray Source'
_exptl_absorpt_coefficient_mu 0.105
_exptl_absorpt_correction_T_max 1.00000
_exptl_absorpt_correction_T_min 0.85931
_exptl_absorpt_correction_type multi-scan
_exptl_absorpt_process_details
;
(CrysAlis PRO; Agilent, 2014)
;
_exptl_crystal_colour colourless
_exptl_crystal_density_diffrn 1.453
_exptl_crystal_density_method 'not measured'
_exptl_crystal_description prism
_exptl_crystal_F_000 364
_exptl_crystal_size_max 0.184
_exptl_crystal_size_mid 0.127
_exptl_crystal_size_min 0.066
_refine_diff_density_max 0.369
_refine_diff_density_min -0.437
_refine_ls_extinction_method none
_refine_ls_goodness_of_fit_ref 1.035
_refine_ls_hydrogen_treatment constr
_refine_ls_matrix_type full
_refine_ls_number_parameters 211
_refine_ls_number_reflns 3273
_refine_ls_number_restraints 6
_refine_ls_restrained_S_all 1.037
_refine_ls_R_factor_all 0.1032
_refine_ls_R_factor_gt 0.0601
_refine_ls_shift/su_max 0.000
_refine_ls_shift/su_mean 0.000
_refine_ls_structure_factor_coef Fsqd
_refine_ls_weighting_details 'w=1/[\s^2^(Fo^2^)+(0.0633P)^2^+0.2359P] where P=(Fo^2^+2Fc^2^)/3'
_refine_ls_weighting_scheme calc
_refine_ls_wR_factor_gt 0.1383
_refine_ls_wR_factor_ref 0.1660
_reflns_number_gt 2094
_reflns_number_total 3273
_reflns_threshold_expression 'I > 2\s(I)'
_cod_data_source_file ky3160sup1.cif
_cod_data_source_block 3b
_cod_database_code 2021518
_shelx_space_group_comment
;
The symmetry employed for this shelxl refinement is uniquely defined
by the following loop, which should always be used as a source of
symmetry information in preference to the above space-group names.
They are only intended as comments.
;
_shelx_estimated_absorpt_t_min 0.981
_shelx_estimated_absorpt_t_max 0.993

loop_
_space_group_symop_operation_xyz
'x, y, z'
'-x, -y, -z'

loop_
_atom_site_type_symbol
_atom_site_label
_atom_site_fract_x
_atom_site_fract_y
_atom_site_fract_z
_atom_site_U_iso_or_equiv
_atom_site_adp_type
_atom_site_calc_flag
_atom_site_occupancy
N N1 1.8582(3) -0.39298(18) 0.18330(10) 0.0459(7) Uani d 1
C C2 1.6536(3) -0.34534(17) 0.21717(11) 0.0296(6) Uani d 1
C C3 1.6018(3) -0.3783(2) 0.31982(12) 0.0418(7) Uani d 1
H H3 1.464875 -0.346412 0.342482 0.050 Uiso calc 1
C C4 1.7545(3) -0.4589(2) 0.38861(9) 0.0512(9) Uani d 1
H H4 1.719731 -0.480898 0.457293 0.061 Uiso calc 1
C C5 1.9590(3) -0.5065(2) 0.35475(12) 0.0492(8) Uani d 1
H H5 2.061202 -0.560404 0.400770 0.059 Uiso calc 1
C C6 2.0109(2) -0.4736(2) 0.25209(13) 0.0446(8) Uani d 1
H H6 2.147817 -0.505425 0.229435 0.054 Uiso calc 1
C C7 1.4923(4) -0.2639(3) 0.14214(18) 0.0279(6) Uani d 1
C C8 1.0150(4) -0.0519(3) 0.15902(18) 0.0286(6) Uani d 1
C C9 1.0247(4) -0.0833(3) 0.27394(18) 0.0329(6) Uani d 1
H H9A 1.007334 -0.178706 0.302543 0.039 Uiso calc 1
H H9B 1.173069 -0.061701 0.293440 0.039 Uiso calc 1
C C10 0.6192(4) -0.0175(3) 0.3081(2) 0.0361(7) Uani d 1
H H10 0.553338 -0.069404 0.271334 0.043 Uiso calc 1
C C11 0.6649(4) 0.1120(3) 0.40035(18) 0.0303(6) Uani d 1
C C12 0.8805(4) 0.0754(3) 0.37559(18) 0.0320(6) Uani d 1
H H12 1.018141 0.101149 0.395155 0.038 Uiso calc 1
C C13 1.4966(3) -0.27514(18) 0.03768(10) 0.0300(6) Uani d 1
C C14 1.6762(3) -0.23358(19) -0.02913(13) 0.0431(8) Uani d 1
H H14 1.798207 -0.192652 -0.009358 0.052 Uiso calc 1
C C15 1.6736(3) -0.2532(2) -0.12549(12) 0.0580(10) Uani d 1
H H15 1.793769 -0.225397 -0.170187 0.070 Uiso calc 1
C C16 1.4913(4) -0.3144(2) -0.15504(10) 0.0613(10) Uani d 1
H H16 1.489499 -0.327507 -0.219511 0.074 Uiso calc 1
C C17 1.3116(3) -0.3559(2) -0.08823(15) 0.0578(9) Uani d 1
H H17 1.189665 -0.396872 -0.108005 0.069 Uiso calc 1
C C18 1.3143(3) -0.33632(19) 0.00813(13) 0.0370(7) Uani d 1
H H18 1.194100 -0.364128 0.052825 0.044 Uiso calc 1
N N2 1.3440(3) -0.1921(2) 0.17842(15) 0.0295(5) Uani d 1
N N3 1.1825(3) -0.1131(2) 0.11591(15) 0.0304(5) Uani d 1
H H3N 1.187862 -0.103050 0.051674 0.036 Uiso calc 1
N N4 0.8471(3) -0.0081(2) 0.31531(15) 0.0300(5) Uani d 1
N N5 0.5015(4) 0.0551(2) 0.35903(16) 0.0358(6) Uani d 1
N N6 0.6057(5) 0.1997(2) 0.46335(17) 0.0429(6) Uani d 1
O O1 0.8648(3) 0.0211(2) 0.10892(13) 0.0402(5) Uani d 1
O O2 0.4066(4) 0.2407(3) 0.46573(18) 0.0696(8) Uani d 1
O O3 0.7604(4) 0.2289(2) 0.51216(16) 0.0548(6) Uani d 1

loop_
_atom_site_aniso_label
_atom_site_aniso_U_11
_atom_site_aniso_U_22
_atom_site_aniso_U_33
_atom_site_aniso_U_12
_atom_site_aniso_U_13
_atom_site_aniso_U_23
N1 0.0414(14) 0.0474(15) 0.0512(15) 0.0036(12) -0.0032(12) -0.0178(12)
C2 0.0303(14) 0.0288(14) 0.0313(14) 0.0024(11) -0.0025(11) -0.0114(11)
C3 0.0427(17) 0.0477(18) 0.0337(15) 0.0088(14) -0.0005(13) -0.0104(13)
C4 0.058(2) 0.057(2) 0.0343(16) 0.0100(17) -0.0059(15) -0.0064(14)
C5 0.0479(19) 0.0478(19) 0.0488(19) 0.0104(15) -0.0171(15) -0.0083(15)
C6 0.0353(16) 0.0455(18) 0.0537(19) 0.0091(14) -0.0067(14) -0.0157(15)
C7 0.0263(13) 0.0308(14) 0.0284(13) -0.0044(11) 0.0010(11) -0.0102(11)
C8 0.0262(13) 0.0325(14) 0.0289(13) -0.0007(11) 0.0009(11) -0.0115(11)
C9 0.0273(14) 0.0465(17) 0.0263(13) 0.0073(12) -0.0005(11) -0.0140(12)
C10 0.0265(14) 0.0489(17) 0.0362(15) -0.0005(12) -0.0004(12) -0.0177(13)
C11 0.0339(15) 0.0342(15) 0.0234(13) 0.0034(12) 0.0021(11) -0.0097(11)
C12 0.0310(14) 0.0408(16) 0.0262(13) -0.0047(12) -0.0036(11) -0.0114(12)
C13 0.0333(14) 0.0297(14) 0.0281(13) 0.0073(11) -0.0027(12) -0.0107(11)
C14 0.0478(18) 0.0458(18) 0.0348(16) -0.0025(14) 0.0053(14) -0.0095(13)
C15 0.079(3) 0.056(2) 0.0336(17) 0.0114(19) 0.0136(18) -0.0050(15)
C16 0.096(3) 0.056(2) 0.0340(17) 0.030(2) -0.0165(19) -0.0215(16)
C17 0.062(2) 0.058(2) 0.064(2) 0.0104(18) -0.0226(19) -0.0340(18)
C18 0.0370(15) 0.0426(17) 0.0365(15) 0.0025(13) -0.0031(13) -0.0200(13)
N2 0.0277(11) 0.0341(12) 0.0280(11) 0.0019(10) -0.0013(9) -0.0108(9)
N3 0.0299(12) 0.0394(13) 0.0228(11) 0.0062(10) -0.0028(9) -0.0110(9)
N4 0.0254(11) 0.0426(13) 0.0247(11) 0.0024(10) -0.0012(9) -0.0141(10)
N5 0.0297(12) 0.0478(14) 0.0319(12) 0.0012(11) 0.0023(10) -0.0148(11)
N6 0.0550(17) 0.0432(15) 0.0303(13) 0.0050(13) 0.0029(12) -0.0109(11)
O1 0.0372(11) 0.0515(12) 0.0293(10) 0.0154(10) -0.0022(8) -0.0092(9)
O2 0.0642(17) 0.0812(18) 0.0690(16) 0.0321(14) 0.0025(13) -0.0368(14)
O3 0.0749(17) 0.0543(14) 0.0421(12) -0.0065(12) -0.0024(12) -0.0240(11)

loop_
_atom_type_symbol
_atom_type_description
_atom_type_scat_dispersion_real
_atom_type_scat_dispersion_imag
_atom_type_scat_source
C C 0.0033 0.0016 'International Tables Vol C Tables 4.2.6.8 and 6.1.1.4'
H H 0.0000 0.0000 'International Tables Vol C Tables 4.2.6.8 and 6.1.1.4'
N N 0.0061 0.0033 'International Tables Vol C Tables 4.2.6.8 and 6.1.1.4'
O O 0.0106 0.0060 'International Tables Vol C Tables 4.2.6.8 and 6.1.1.4'

loop_
_exptl_crystal_face_index_h
_exptl_crystal_face_index_k
_exptl_crystal_face_index_l
_exptl_crystal_face_perp_dist
-1 0 0 0.0795
5 -1 -1 0.0975
0 0 -1 0.0542
0 0 1 0.0292
0 1 1 0.0010
0 -1 -1 0.0648

loop_
_geom_angle_atom_site_label_1
_geom_angle_atom_site_label_2
_geom_angle_atom_site_label_3
_geom_angle
C2 N1 C6 120.0
N1 C2 C3 120.0
N1 C2 C7 118.66(13)
C3 C2 C7 121.31(13)
C4 C3 C2 120.0
C4 C3 H3 120.0
C2 C3 H3 120.0
C5 C4 C3 120.0
C5 C4 H4 120.0
C3 C4 H4 120.0
C6 C5 C4 120.0
C6 C5 H5 120.0
C4 C5 H5 120.0
C5 C6 N1 120.0
C5 C6 H6 120.0
N1 C6 H6 120.0
N2 C7 C13 124.9(2)
N2 C7 C2 114.2(2)
C13 C7 C2 120.73(18)
O1 C8 N3 121.9(2)
O1 C8 C9 123.1(2)
N3 C8 C9 115.0(2)
N4 C9 C8 112.2(2)
N4 C9 H9A 109.2
C8 C9 H9A 109.2
N4 C9 H9B 109.2
C8 C9 H9B 109.2
H9A C9 H9B 107.9
N5 C10 N4 112.4(3)
N5 C10 H10 123.8
N4 C10 H10 123.8
N5 C11 C12 112.8(2)
N5 C11 N6 121.2(2)
C12 C11 N6 126.0(3)
C11 C12 N4 103.8(2)
C11 C12 H12 128.1
N4 C12 H12 128.1
C14 C13 C18 120.0
C14 C13 C7 123.19(14)
C18 C13 C7 116.74(14)
C13 C14 C15 120.0
C13 C14 H14 120.0
C15 C14 H14 120.0
C16 C15 C14 120.0
C16 C15 H15 120.0
C14 C15 H15 120.0
C15 C16 C17 120.0
C15 C16 H16 120.0
C17 C16 H16 120.0
C16 C17 C18 120.0
C16 C17 H17 120.0
C18 C17 H17 120.0
C17 C18 C13 120.0
C17 C18 H18 120.0
C13 C18 H18 120.0
C7 N2 N3 119.6(2)
C8 N3 N2 117.5(2)
C8 N3 H3N 121.2
N2 N3 H3N 121.2
C10 N4 C12 107.5(2)
C10 N4 C9 126.0(2)
C12 N4 C9 126.2(2)
C10 N5 C11 103.5(2)
O2 N6 O3 124.1(3)
O2 N6 C11 118.4(3)
O3 N6 C11 117.4(2)

loop_
_geom_bond_atom_site_label_1
_geom_bond_atom_site_label_2
_geom_bond_distance
N1 C2 1.3900
N1 C6 1.3900
C2 C3 1.3900
C2 C7 1.472(3)
C3 C4 1.3900
C3 H3 0.9300
C4 C5 1.3900
C4 H4 0.9300
C5 C6 1.3900
C5 H5 0.9300
C6 H6 0.9300
C7 N2 1.289(3)
C7 C13 1.468(3)
C8 O1 1.226(3)
C8 N3 1.349(3)
C8 C9 1.526(3)
C9 N4 1.460(3)
C9 H9A 0.9700
C9 H9B 0.9700
C10 N5 1.314(3)
C10 N4 1.353(3)
C10 H10 0.9300
C11 N5 1.358(4)
C11 C12 1.362(3)
C11 N6 1.434(3)
C12 N4 1.366(3)
C12 H12 0.9300
C13 C14 1.3900
C13 C18 1.3900
C14 C15 1.3900
C14 H14 0.9300
C15 C16 1.3900
C15 H15 0.9300
C16 C17 1.3900
C16 H16 0.9300
C17 C18 1.3900
C17 H17 0.9300
C18 H18 0.9300
N2 N3 1.373(3)
N3 H3N 0.8600
N6 O2 1.224(3)
N6 O3 1.235(3)

loop_
_geom_hbond_atom_site_label_D
_geom_hbond_atom_site_label_H
_geom_hbond_atom_site_label_A
_geom_hbond_site_symmetry_A
_geom_hbond_distance_DH
_geom_hbond_distance_HA
_geom_hbond_distance_DA
_geom_hbond_angle_DHA
_geom_hbond_publ_flag
C9 H9B N5 1_655 0.97 2.62 3.559(4) 163.0 yes
C10 H10 N2 1_455 0.93 2.41 3.339(4) 173.9 yes
N3 H3N O1 2_755 0.86 2.17 2.994(3) 161.7 yes

loop_
_geom_torsion_atom_site_label_1
_geom_torsion_atom_site_label_2
_geom_torsion_atom_site_label_3
_geom_torsion_atom_site_label_4
_geom_torsion
C6 N1 C2 C3 0.0
C6 N1 C2 C7 -178.03(19)
N1 C2 C3 C4 0.0
C7 C2 C3 C4 178.0(2)
C2 C3 C4 C5 0.0
C3 C4 C5 C6 0.0
C4 C5 C6 N1 0.0
C2 N1 C6 C5 0.0
N1 C2 C7 N2 -160.45(18)
C3 C2 C7 N2 21.5(3)
N1 C2 C7 C13 23.9(3)
C3 C2 C7 C13 -154.14(16)
O1 C8 C9 N4 -4.7(4)
N3 C8 C9 N4 176.7(2)
N5 C11 C12 N4 0.3(3)
N6 C11 C12 N4 179.9(2)
N2 C7 C13 C14 117.3(2)
C2 C7 C13 C14 -67.5(2)
N2 C7 C13 C18 -65.6(3)
C2 C7 C13 C18 109.6(2)
C18 C13 C14 C15 0.0
C7 C13 C14 C15 176.94(19)
C13 C14 C15 C16 0.0
C14 C15 C16 C17 0.0
C15 C16 C17 C18 0.0
C16 C17 C18 C13 0.0
C14 C13 C18 C17 0.0
C7 C13 C18 C17 -177.13(18)
C13 C7 N2 N3 -3.7(4)
C2 C7 N2 N3 -179.2(2)
O1 C8 N3 N2 179.5(2)
C9 C8 N3 N2 -1.9(3)
C7 N2 N3 C8 172.5(2)
N5 C10 N4 C12 0.5(3)
N5 C10 N4 C9 175.3(2)
C11 C12 N4 C10 -0.5(3)
C11 C12 N4 C9 -175.2(2)
C8 C9 N4 C10 62.4(3)
C8 C9 N4 C12 -123.8(3)
N4 C10 N5 C11 -0.3(3)
C12 C11 N5 C10 0.0(3)
N6 C11 N5 C10 -179.6(2)
N5 C11 N6 O2 -12.2(4)
C12 C11 N6 O2 168.3(3)
N5 C11 N6 O3 167.7(2)
C12 C11 N6 O3 -11.8(4)

_cod_database_fobs_code 2021518
